data_7202207
loop_
_publ_author_name
'Li, Zhen'
'Li, Mian'
'Zhan, Shun-Ze'
'Huang, Xiao-Chun'
'Ng, Seik Weng'
'Li, Dan'

_publ_section_title
;
 Pcuversuslim nets: topological variation of cyano-bridged
 copper(I)-tetrazole coordination frameworks caused by Cu2(azole)2-SBU
 versatility
;
_journal_issue 8
_journal_name_full CrystEngComm
_journal_page_first 978
_journal_paper_doi 10.1039/b806768f
_journal_volume 10
_journal_year 2008
_chemical_formula_sum 'C7 H9 Cu4 N11 O'
_chemical_formula_weight 517.41
_chemical_name_systematic
;
?
;
_space_group_IT_number 13
_symmetry_cell_setting monoclinic
_symmetry_space_group_name_Hall '-P 2yac'
_symmetry_space_group_name_H-M 'P 1 2/n 1'
_atom_sites_solution_hydrogens geom
_atom_sites_solution_primary direct
_atom_sites_solution_secondary difmap
_audit_creation_method SHELXL-97
_cell_angle_alpha 90.00
_cell_angle_beta 100.995(3)
_cell_angle_gamma 90.00
_cell_formula_units_Z 2
_cell_length_a 12.670(2)
_cell_length_b 3.9209(7)
_cell_length_c 15.407(3)
_cell_measurement_reflns_used 2131
_cell_measurement_temperature 294(2)
_cell_measurement_theta_max 28.0
_cell_measurement_theta_min 2.3
_cell_volume 751.3(2)
_computing_cell_refinement 'SAINT (Bruker, 2002)'
_computing_data_collection 'SMART (Bruker, 2002)'
_computing_data_reduction SAINT
_computing_molecular_graphics 'ORTEP-II (Johnson, 1976)'
_computing_publication_material SHELXL-97
_computing_structure_refinement 'SHELXL-97 (Sheldrick, 1997)'
_computing_structure_solution 'SHELXS-97 (Sheldrick, 1997)'
_diffrn_ambient_temperature 294(2)
_diffrn_measured_fraction_theta_full 0.998
_diffrn_measured_fraction_theta_max 0.998
_diffrn_measurement_device_type 'Bruker APEX area-dectector diffractometer'
_diffrn_measurement_method '\f and \w-scan'
_diffrn_radiation_monochromator graphite
_diffrn_radiation_source 'fine-focus sealed tube'
_diffrn_radiation_type MoK\a
_diffrn_radiation_wavelength 0.71073
_diffrn_reflns_av_R_equivalents 0.0198
_diffrn_reflns_av_sigmaI/netI 0.0264
_diffrn_reflns_limit_h_max 15
_diffrn_reflns_limit_h_min -15
_diffrn_reflns_limit_k_max 4
_diffrn_reflns_limit_k_min -2
_diffrn_reflns_limit_l_max 17
_diffrn_reflns_limit_l_min -19
_diffrn_reflns_number 4243
_diffrn_reflns_theta_full 25.99
_diffrn_reflns_theta_max 25.99
_diffrn_reflns_theta_min 2.31
_diffrn_standards_decay_% 0
_diffrn_standards_interval_count 0
_diffrn_standards_interval_time 0
_diffrn_standards_number 0
_exptl_absorpt_coefficient_mu 5.605
_exptl_absorpt_correction_T_max 0.4319
_exptl_absorpt_correction_T_min 0.2444
_exptl_absorpt_correction_type multi-scan
_exptl_absorpt_process_details 'SADABS (Bruker, 2002)'
_exptl_crystal_colour colourless
_exptl_crystal_density_diffrn 2.287
_exptl_crystal_density_method 'not measured'
_exptl_crystal_description block
_exptl_crystal_F_000 504
_exptl_crystal_size_max 0.35
_exptl_crystal_size_mid 0.21
_exptl_crystal_size_min 0.18
_refine_diff_density_max 0.539
_refine_diff_density_min -0.567
_refine_diff_density_rms 0.088
_refine_ls_extinction_method none
_refine_ls_goodness_of_fit_ref 1.057
_refine_ls_hydrogen_treatment constr
_refine_ls_matrix_type full
_refine_ls_number_parameters 105
_refine_ls_number_reflns 1478
_refine_ls_number_restraints 0
_refine_ls_restrained_S_all 1.057
_refine_ls_R_factor_all 0.0304
_refine_ls_R_factor_gt 0.0275
_refine_ls_shift/su_max 0.000
_refine_ls_shift/su_mean 0.000
_refine_ls_structure_factor_coef Fsqd
_refine_ls_weighting_details 'calc w=1/[\s^2^(Fo^2^)+(0.0456P)^2^+0.5601P] where P=(Fo^2^+2Fc^2^)/3'
_refine_ls_weighting_scheme calc
_refine_ls_wR_factor_gt 0.0773
_refine_ls_wR_factor_ref 0.0792
_reflns_number_gt 1357
_reflns_number_total 1478
_reflns_threshold_expression >2sigma(I)
_cod_data_source_file b806768f.txt
_cod_data_source_block complex2
_cod_depositor_comments
;
The following automatic conversions were performed:
'_symmetry_cell_setting' value 'Monoclinic' changed to 'monoclinic'
according to '/home/saulius/struct/CIF-dictionaries/cif_core.dic'
dictionary named 'cif_core.dic' version 2.4.1 from 2010-06-29.

Automatic conversion script
Id: cif_fix_enum 1527 2010-12-29 10:47:43Z saulius 
;
_cod_original_sg_symbol_H-M P2/n
_cod_database_code 7202207

loop_
_symmetry_equiv_pos_as_xyz
'x, y, z'
'-x+1/2, y, -z+1/2'
'-x, -y, -z'
'x-1/2, -y, z-1/2'

loop_
_atom_site_label
_atom_site_type_symbol
_atom_site_fract_x
_atom_site_fract_y
_atom_site_fract_z
_atom_site_U_iso_or_equiv
_atom_site_adp_type
_atom_site_occupancy
_atom_site_symmetry_multiplicity
_atom_site_calc_flag
_atom_site_refinement_flags
_atom_site_disorder_assembly
_atom_site_disorder_group
Cu1 Cu -0.42354(3) 1.53860(11) -0.07677(3) 0.04203(16) Uani 1 1 d . . .
Cu2 Cu -0.00873(3) 0.89694(11) 0.11657(2) 0.03913(16) Uani 1 1 d . . .
N1 N -0.1194(2) 1.1447(7) 0.03566(15) 0.0344(6) Uani 1 1 d . . .
N2 N -0.1139(2) 1.1983(7) -0.05011(16) 0.0376(6) Uani 1 1 d . . .
N3 N -0.2025(2) 1.3453(7) -0.08879(16) 0.0374(6) Uani 1 1 d . . .
H3 H -0.2172 1.4042 -0.1435 0.045 Uiso 1 1 calc R . .
N4 N -0.2673(2) 1.3912(7) -0.03080(16) 0.0347(6) Uani 1 1 d . . .
C1 C -0.2140(2) 1.2671(8) 0.04597(19) 0.0319(6) Uani 1 1 d . . .
C2 C -0.2535(3) 1.2685(10) 0.1305(2) 0.0475(8) Uani 1 1 d . . .
H2A H -0.2009 1.1641 0.1758 0.071 Uiso 1 1 calc R . .
H2B H -0.3196 1.1430 0.1235 0.071 Uiso 1 1 calc R . .
H2C H -0.2656 1.4993 0.1470 0.071 Uiso 1 1 calc R . .
C3 C -0.4573(2) 1.3776(7) -0.19679(17) 0.0365(6) Uani 0.50 1 d P . 1
N5 N -0.4794(2) 1.2718(8) -0.2675(2) 0.0426(7) Uani 0.50 1 d P . 1
N5' N -0.4573(2) 1.3776(7) -0.19679(17) 0.0365(6) Uani 0.50 1 d P . 2
C3' C -0.4794(2) 1.2718(8) -0.2675(2) 0.0426(7) Uani 0.50 1 d P . 2
C4 C -0.4814(2) 1.8927(7) -0.01762(18) 0.0350(6) Uani 0.50 1 d P . 3
N6 N -0.4814(2) 1.8927(7) -0.01762(18) 0.0350(6) Uani 0.50 1 d P . 4
O1W O -0.2500 1.7770(10) -0.2500 0.0607(10) Uani 1 2 d S . .
H1W H -0.3052 1.8904 -0.2436 0.073 Uiso 0.50 1 d PR . .

loop_
_atom_site_aniso_label
_atom_site_aniso_U_11
_atom_site_aniso_U_22
_atom_site_aniso_U_33
_atom_site_aniso_U_23
_atom_site_aniso_U_13
_atom_site_aniso_U_12
Cu1 0.0395(3) 0.0497(3) 0.0349(2) -0.01142(17) 0.00202(18) 0.01335(18)
Cu2 0.0333(2) 0.0573(3) 0.0251(2) 0.00902(16) 0.00136(16) 0.00514(16)
N1 0.0292(13) 0.0505(15) 0.0224(12) 0.0044(11) 0.0024(9) 0.0077(11)
N2 0.0312(13) 0.0564(16) 0.0248(12) 0.0079(12) 0.0045(10) 0.0109(12)
N3 0.0354(14) 0.0524(16) 0.0234(12) 0.0066(11) 0.0027(10) 0.0092(12)
N4 0.0306(13) 0.0438(15) 0.0283(13) -0.0013(10) 0.0023(10) 0.0062(10)
C1 0.0288(14) 0.0381(15) 0.0273(14) -0.0053(12) 0.0016(11) 0.0008(12)
C2 0.0421(18) 0.072(2) 0.0304(16) -0.0022(16) 0.0111(13) 0.0056(17)
C3 0.0405(16) 0.0432(16) 0.0233(13) -0.0073(11) -0.0002(11) 0.0080(12)
N5 0.0377(15) 0.0486(17) 0.0404(17) -0.0016(14) 0.0048(12) -0.0012(13)
N5' 0.0405(16) 0.0432(16) 0.0233(13) -0.0073(11) -0.0002(11) 0.0080(12)
C3' 0.0377(15) 0.0486(17) 0.0404(17) -0.0016(14) 0.0048(12) -0.0012(13)
C4 0.0361(15) 0.0360(14) 0.0333(15) -0.0050(11) 0.0075(11) -0.0009(11)
N6 0.0361(15) 0.0360(14) 0.0333(15) -0.0050(11) 0.0075(11) -0.0009(11)
O1W 0.062(2) 0.052(2) 0.064(2) 0.000 0.0027(19) 0.000

loop_
_atom_type_symbol
_atom_type_description
_atom_type_scat_dispersion_real
_atom_type_scat_dispersion_imag
_atom_type_scat_source
C C 0.0033 0.0016 'International Tables Vol C Tables 4.2.6.8 and 6.1.1.4'
H H 0.0000 0.0000 'International Tables Vol C Tables 4.2.6.8 and 6.1.1.4'
N N 0.0061 0.0033 'International Tables Vol C Tables 4.2.6.8 and 6.1.1.4'
O O 0.0106 0.0060 'International Tables Vol C Tables 4.2.6.8 and 6.1.1.4'
Cu Cu 0.3201 1.2651 'International Tables Vol C Tables 4.2.6.8 and 6.1.1.4'

loop_
_geom_angle_atom_site_label_1
_geom_angle_atom_site_label_2
_geom_angle_atom_site_label_3
_geom_angle
_geom_angle_site_symmetry_1
_geom_angle_site_symmetry_3
_geom_angle_publ_flag
C4 Cu1 C3 132.15(12) . . ?
C4 Cu1 N4 118.61(11) . . ?
C3 Cu1 N4 105.19(11) . . ?
C3' Cu2 N5 0.0(2) 4_676 4_676 ?
C3' Cu2 N1 140.67(12) 4_676 . ?
N5 Cu2 N1 140.67(12) 4_676 . ?
C3' Cu2 N2 112.31(11) 4_676 3_575 ?
N5 Cu2 N2 112.31(11) 4_676 3_575 ?
N1 Cu2 N2 107.02(10) . 3_575 ?
C1 N1 N2 106.1(2) . . ?
C1 N1 Cu2 131.3(2) . . ?
N2 N1 Cu2 122.48(19) . . ?
N3 N2 N1 108.4(2) . . ?
N3 N2 Cu2 121.44(19) . 3_575 ?
N1 N2 Cu2 130.13(18) . 3_575 ?
N2 N3 N4 109.9(2) . . ?
N2 N3 H3 125.1 . . ?
N4 N3 H3 125.1 . . ?
N3 N4 C1 105.8(2) . . ?
N3 N4 Cu1 118.81(18) . . ?
C1 N4 Cu1 134.3(2) . . ?
N1 C1 N4 109.9(3) . . ?
N1 C1 C2 124.8(3) . . ?
N4 C1 C2 125.3(3) . . ?
C1 C2 H2A 109.5 . . ?
C1 C2 H2B 109.5 . . ?
H2A C2 H2B 109.5 . . ?
C1 C2 H2C 109.5 . . ?
H2A C2 H2C 109.5 . . ?
H2B C2 H2C 109.5 . . ?
N5 C3 Cu1 177.6(3) . . ?
C3 N5 Cu2 177.3(3) . 4_575 ?
C4 C4 Cu1 178.7(4) 3_495 . ?

loop_
_geom_bond_atom_site_label_1
_geom_bond_atom_site_label_2
_geom_bond_distance
_geom_bond_site_symmetry_2
_geom_bond_publ_flag
Cu1 C4 1.884(3) . ?
Cu1 C3 1.923(3) . ?
Cu1 N4 2.055(2) . ?
Cu2 C3' 1.874(3) 4_676 ?
Cu2 N5 1.874(3) 4_676 ?
Cu2 N1 1.949(2) . ?
Cu2 N2 2.052(3) 3_575 ?
N1 C1 1.328(4) . ?
N1 N2 1.353(3) . ?
N2 N3 1.301(3) . ?
N2 Cu2 2.052(3) 3_575 ?
N3 N4 1.335(3) . ?
N3 H3 0.8600 . ?
N4 C1 1.337(4) . ?
C1 C2 1.482(4) . ?
C2 H2A 0.9600 . ?
C2 H2B 0.9600 . ?
C2 H2C 0.9600 . ?
C3 N5 1.150(4) . ?
N5 Cu2 1.874(3) 4_575 ?
C4 C4 1.150(5) 3_495 ?
O1W H1W 0.8500 . ?
